data_4347911
loop_
_publ_author_name
'Liang, Dong'
'Chen, Xu-Lin'
'Liao, Jian-Zhen'
'Hu, Jin-Yu'
'Jia, Ji-Hui'
'Lu, Can-Zhong'

_publ_section_title
;
 Highly Efficient Cuprous Complexes with Thermally Activated Delayed
 Fluorescence for Solution-Processed Organic Light-Emitting Devices.
;
_journal_issue 15
_journal_name_full 'Inorganic chemistry'
_journal_page_first 7467
_journal_page_last 7475
_journal_paper_doi 10.1021/acs.inorgchem.6b00763
_journal_volume 55
_journal_year 2016
_chemical_formula_moiety 'C68 H56 B Cu F4 N4 O P2'
_chemical_formula_sum 'C68 H56 B Cu F4 N4 O P2'
_chemical_formula_weight 1157.46
_space_group_IT_number 14
_space_group_name_Hall '-P 2yn'
_space_group_name_H-M_alt 'P 1 21/n 1'
_symmetry_cell_setting monoclinic
_symmetry_space_group_name_H-M 'P 1 21/n 1'
_atom_sites_solution_hydrogens geom
_atom_sites_solution_primary direct
_atom_sites_solution_secondary difmap
_audit_creation_method SHELXL-97
_cell_angle_alpha 90.00
_cell_angle_beta 96.8460(10)
_cell_angle_gamma 90.00
_cell_formula_units_Z 4
_cell_length_a 10.6932(2)
_cell_length_b 17.2639(3)
_cell_length_c 30.7265(5)
_cell_measurement_reflns_used 25
_cell_measurement_temperature 173(2)
_cell_measurement_theta_max 18
_cell_measurement_theta_min 12
_cell_volume 5631.86(17)
_computing_cell_refinement 'Nonius CAD4 software'
_computing_data_collection 'Nonius CAD4 software'
_computing_data_reduction 'XCAD (P.McArdle, 2000)'
_computing_molecular_graphics 'ORTEX (P.McArdle, 1995)'
_computing_publication_material 'SHELXL-97/2 (Sheldrick,1997)'
_computing_structure_refinement 'SHELXL-97 (Sheldrick, 1997)'
_computing_structure_solution 'SHELXS-97 (Sheldrick, 1990)'
_diffrn_ambient_temperature 173(2)
_diffrn_measured_fraction_theta_full 1.000
_diffrn_measured_fraction_theta_max 1.000
_diffrn_measurement_device_type 'SuperNova, Dual, Cu at zero, Atlas'
_diffrn_measurement_method '\w scans'
_diffrn_radiation_monochromator graphite
_diffrn_radiation_source 'fine-focus sealed tube'
_diffrn_radiation_type CuK\a
_diffrn_radiation_wavelength 1.54184
_diffrn_reflns_av_R_equivalents 0.0285
_diffrn_reflns_av_sigmaI/netI 0.0202
_diffrn_reflns_limit_h_max 12
_diffrn_reflns_limit_h_min -12
_diffrn_reflns_limit_k_max 19
_diffrn_reflns_limit_k_min -20
_diffrn_reflns_limit_l_max 36
_diffrn_reflns_limit_l_min -36
_diffrn_reflns_number 40377
_diffrn_reflns_theta_full 68.25
_diffrn_reflns_theta_max 68.25
_diffrn_reflns_theta_min 3.87
_exptl_absorpt_coefficient_mu 1.592
_exptl_absorpt_correction_T_max 1.00
_exptl_absorpt_correction_T_min 0.25
_exptl_absorpt_correction_type multi-scan
_exptl_absorpt_process_details 'CrystalClear (Rigaku Inc., 2007)'
_exptl_crystal_colour Green
_exptl_crystal_density_diffrn 1.365
_exptl_crystal_density_method 'not measured'
_exptl_crystal_description Block
_exptl_crystal_F_000 2400
_exptl_crystal_size_max 0.30
_exptl_crystal_size_mid 0.20
_exptl_crystal_size_min 0.20
_refine_diff_density_max 0.845
_refine_diff_density_min -0.529
_refine_diff_density_rms 0.059
_refine_ls_extinction_method none
_refine_ls_goodness_of_fit_ref 1.016
_refine_ls_hydrogen_treatment constr
_refine_ls_matrix_type full
_refine_ls_number_parameters 734
_refine_ls_number_reflns 10322
_refine_ls_number_restraints 0
_refine_ls_restrained_S_all 1.016
_refine_ls_R_factor_all 0.0494
_refine_ls_R_factor_gt 0.0459
_refine_ls_shift/su_max 0.001
_refine_ls_shift/su_mean 0.000
_refine_ls_structure_factor_coef Fsqd
_refine_ls_weighting_details 'calc w=1/[\s^2^(Fo^2^)+(0.0663P)^2^+6.4504P] where P=(Fo^2^+2Fc^2^)/3'
_refine_ls_weighting_scheme calc
_refine_ls_wR_factor_gt 0.1246
_refine_ls_wR_factor_ref 0.1277
_reflns_number_gt 9465
_reflns_number_total 10322
_reflns_threshold_expression >2sigma(I)
_cod_data_source_file ic6b00763_si_002.cif
_cod_data_source_block compound2
_cod_depositor_comments
;
The following automatic conversions were performed:

data item '_exptl_absorpt_correction_type' value 'Multi-Scan' was
changed to 'multi-scan' in accordance with the
/home/saulius/struct/COD-crude-data/automatic-downloads/DataCite-retrospective/ACS/depositions/lib/dictionaries/cif_core.dic
dictionary named 'cif_core.dic' version 2.4.2 last updated on
2011-04-26.

data item '_symmetry_cell_setting' value 'Monoclinic' was changed to
'monoclinic' in accordance with the
/home/saulius/struct/COD-crude-data/automatic-downloads/DataCite-retrospective/ACS/depositions/lib/dictionaries/cif_core.dic
dictionary named 'cif_core.dic' version 2.4.2 last updated on
2011-04-26.

Automatic conversion script
Id: cif_fix_values 6909 2019-04-08 15:41:33Z antanas 
;
_cod_original_sg_symbol_H-M P21/n
_cod_database_code 4347911

loop_
_symmetry_equiv_pos_as_xyz
'x, y, z'
'-x+1/2, y+1/2, -z+1/2'
'-x, -y, -z'
'x-1/2, -y-1/2, z-1/2'

loop_
_atom_site_label
_atom_site_type_symbol
_atom_site_fract_x
_atom_site_fract_y
_atom_site_fract_z
_atom_site_U_iso_or_equiv
_atom_site_adp_type
_atom_site_occupancy
_atom_site_symmetry_multiplicity
_atom_site_calc_flag
_atom_site_refinement_flags
Cu1 Cu 0.42371(3) 0.749559(18) 0.114365(10) 0.02434(10) Uani 1 1 d .
P1 P 0.57359(5) 0.72688(3) 0.071408(19) 0.02608(13) Uani 1 1 d .
P2 P 0.25774(5) 0.83069(3) 0.093047(17) 0.02286(13) Uani 1 1 d .
O1 O 0.35620(14) 0.79151(9) 0.01345(5) 0.0263(3) Uani 1 1 d .
N1 N 0.34489(17) 0.66559(11) 0.15102(6) 0.0282(4) Uani 1 1 d .
N2 N 0.34652(18) 0.68779(12) 0.19399(6) 0.0316(4) Uani 1 1 d .
N3 N 0.47382(18) 0.79044(11) 0.17902(6) 0.0293(4) Uani 1 1 d .
N4 N 0.6216(2) 0.95051(14) 0.24549(7) 0.0435(5) Uani 1 1 d .
F1 F 0.09786(17) 0.33294(11) 0.13872(7) 0.0589(5) Uani 1 1 d .
F2 F 0.1587(2) 0.21137(11) 0.15859(6) 0.0642(5) Uani 1 1 d .
F3 F 0.2366(2) 0.26793(13) 0.10213(7) 0.0683(5) Uani 1 1 d .
F4 F 0.2930(2) 0.31333(13) 0.17051(9) 0.0887(8) Uani 1 1 d .
B1 B 0.1993(3) 0.2806(2) 0.14274(11) 0.0458(7) Uani 1 1 d .
C1 C 0.2531(2) 0.60144(15) 0.06458(9) 0.0359(5) Uani 1 1 d .
H1 H 0.2875 0.6522 0.0651 0.043 Uiso 1 1 calc R
C2 C 0.2155(3) 0.56621(16) 0.02451(10) 0.0429(6) Uani 1 1 d .
H2 H 0.2244 0.5924 -0.0021 0.051 Uiso 1 1 calc R
C3 C 0.1642(2) 0.49155(16) 0.02388(10) 0.0446(7) Uani 1 1 d .
H3 H 0.1364 0.4672 -0.0033 0.054 Uiso 1 1 calc R
C4 C 0.1542(2) 0.45367(16) 0.06238(11) 0.0441(7) Uani 1 1 d .
H4 H 0.1208 0.4026 0.0617 0.053 Uiso 1 1 calc R
C5 C 0.1920(2) 0.48847(15) 0.10245(10) 0.0393(6) Uani 1 1 d .
H5 H 0.1844 0.4613 0.1289 0.047 Uiso 1 1 calc R
C6 C 0.2413(2) 0.56371(14) 0.10393(9) 0.0335(5) Uani 1 1 d .
C7 C 0.2722(2) 0.60249(14) 0.14653(8) 0.0315(5) Uani 1 1 d .
C8 C 0.2288(2) 0.58406(16) 0.18730(9) 0.0389(6) Uani 1 1 d .
H8 H 0.1769 0.5416 0.1931 0.047 Uiso 1 1 calc R
C9 C 0.2762(2) 0.63894(16) 0.21614(9) 0.0382(6) Uani 1 1 d .
H9 H 0.2630 0.6427 0.2461 0.046 Uiso 1 1 calc R
C10 C 0.4151(2) 0.75402(14) 0.20937(8) 0.0319(5) Uani 1 1 d .
C11 C 0.4201(3) 0.77756(16) 0.25266(8) 0.0399(6) Uani 1 1 d .
H11 H 0.3766 0.7498 0.2729 0.048 Uiso 1 1 calc R
C12 C 0.4900(3) 0.84249(17) 0.26539(9) 0.0433(6) Uani 1 1 d .
H12 H 0.4954 0.8605 0.2948 0.052 Uiso 1 1 calc R
C13 C 0.5523(3) 0.88120(15) 0.23502(8) 0.0381(6) Uani 1 1 d .
C14 C 0.5423(2) 0.85321(14) 0.19228(8) 0.0322(5) Uani 1 1 d .
H14 H 0.5859 0.8797 0.1715 0.039 Uiso 1 1 calc R
C15 C 0.5697(3) 1.01994(16) 0.22871(8) 0.0401(6) Uani 1 1 d .
C16 C 0.4405(3) 1.02367(18) 0.21225(9) 0.0444(6) Uani 1 1 d .
H16 H 0.3895 0.9789 0.2136 0.053 Uiso 1 1 calc R
C17 C 0.3879(3) 1.08963(18) 0.19455(10) 0.0480(7) Uani 1 1 d .
H17 H 0.3014 1.0903 0.1832 0.058 Uiso 1 1 calc R
C18 C 0.4599(3) 1.15621(19) 0.19297(11) 0.0541(8) Uani 1 1 d .
H18 H 0.4238 1.2026 0.1805 0.065 Uiso 1 1 calc R
C19 C 0.5862(3) 1.15344(18) 0.21011(11) 0.0515(7) Uani 1 1 d .
H19 H 0.6355 1.1991 0.2094 0.062 Uiso 1 1 calc R
C20 C 0.6431(3) 1.08685(17) 0.22815(9) 0.0423(6) Uani 1 1 d .
C21 C 0.7818(3) 1.08957(17) 0.24735(9) 0.0436(6) Uani 1 1 d .
C22 C 0.8639(3) 1.1075(2) 0.21082(11) 0.0551(8) Uani 1 1 d .
H22A H 0.9523 1.1112 0.2234 0.083 Uiso 1 1 calc R
H22B H 0.8372 1.1568 0.1968 0.083 Uiso 1 1 calc R
H22C H 0.8545 1.0660 0.1889 0.083 Uiso 1 1 calc R
C23 C 0.7966(3) 1.15409(17) 0.28241(10) 0.0486(7) Uani 1 1 d .
H23A H 0.7388 1.1443 0.3043 0.073 Uiso 1 1 calc R
H23B H 0.7769 1.2043 0.2684 0.073 Uiso 1 1 calc R
H23C H 0.8835 1.1545 0.2968 0.073 Uiso 1 1 calc R
C24 C 0.8242(2) 1.01220(16) 0.26854(8) 0.0377(6) Uani 1 1 d .
C25 C 0.9462(3) 1.00538(16) 0.28999(9) 0.0393(6) Uani 1 1 d .
H25 H 0.9995 1.0496 0.2911 0.047 Uiso 1 1 calc R
C26 C 0.9940(3) 0.93796(17) 0.30964(9) 0.0411(6) Uani 1 1 d .
H26 H 1.0770 0.9360 0.3246 0.049 Uiso 1 1 calc R
C27 C 0.9155(3) 0.87233(16) 0.30674(8) 0.0410(6) Uani 1 1 d .
H27 H 0.9458 0.8249 0.3197 0.049 Uiso 1 1 calc R
C28 C 0.7965(3) 0.87609(16) 0.28553(8) 0.0377(6) Uani 1 1 d .
H28 H 0.7451 0.8310 0.2836 0.045 Uiso 1 1 calc R
C29 C 0.7475(2) 0.94656(15) 0.26617(8) 0.0354(5) Uani 1 1 d .
C30 C 0.1554(2) 0.88010(16) 0.16836(8) 0.0356(5) Uani 1 1 d .
H30 H 0.2034 0.9261 0.1667 0.043 Uiso 1 1 calc R
C31 C 0.0895(3) 0.86730(19) 0.20439(9) 0.0472(7) Uani 1 1 d .
H31 H 0.0925 0.9047 0.2272 0.057 Uiso 1 1 calc R
C32 C 0.0199(3) 0.80031(19) 0.20691(10) 0.0496(7) Uani 1 1 d .
H32 H -0.0241 0.7915 0.2316 0.060 Uiso 1 1 calc R
C33 C 0.0142(2) 0.74620(17) 0.17372(10) 0.0409(6) Uani 1 1 d .
H33 H -0.0347 0.7006 0.1754 0.049 Uiso 1 1 calc R
C34 C 0.0797(2) 0.75828(14) 0.13791(8) 0.0312(5) Uani 1 1 d .
H34 H 0.0761 0.7205 0.1153 0.037 Uiso 1 1 calc R
C35 C 0.1508(2) 0.82541(14) 0.13484(7) 0.0271(5) Uani 1 1 d .
C36 C 0.2917(2) 0.93341(14) 0.08833(7) 0.0293(5) Uani 1 1 d .
C37 C 0.1967(3) 0.98922(15) 0.08355(9) 0.0382(6) Uani 1 1 d .
H37 H 0.1109 0.9738 0.0815 0.046 Uiso 1 1 calc R
C38 C 0.2271(3) 1.06700(16) 0.08174(9) 0.0463(7) Uani 1 1 d .
H38 H 0.1622 1.1048 0.0791 0.056 Uiso 1 1 calc R
C39 C 0.3515(3) 1.08988(16) 0.08378(10) 0.0502(7) Uani 1 1 d .
H39 H 0.3719 1.1433 0.0825 0.060 Uiso 1 1 calc R
C40 C 0.4457(3) 1.03533(17) 0.08764(10) 0.0499(7) Uani 1 1 d .
H40 H 0.5311 1.0511 0.0887 0.060 Uiso 1 1 calc R
C41 C 0.4161(3) 0.95695(15) 0.09001(9) 0.0370(6) Uani 1 1 d .
H41 H 0.4816 0.9194 0.0928 0.044 Uiso 1 1 calc R
C42 C 0.1613(2) 0.80927(13) 0.04138(7) 0.0250(4) Uani 1 1 d .
C43 C 0.0299(2) 0.80931(14) 0.03453(8) 0.0305(5) Uani 1 1 d .
H43 H -0.0171 0.8240 0.0576 0.037 Uiso 1 1 calc R
C44 C -0.0324(2) 0.78784(15) -0.00591(8) 0.0332(5) Uani 1 1 d .
H44 H -0.1218 0.7869 -0.0101 0.040 Uiso 1 1 calc R
C45 C 0.0345(2) 0.76777(14) -0.04030(8) 0.0310(5) Uani 1 1 d .
H45 H -0.0097 0.7530 -0.0677 0.037 Uiso 1 1 calc R
C46 C 0.1654(2) 0.76909(13) -0.03513(7) 0.0269(5) Uani 1 1 d .
C47 C 0.2481(2) 0.75448(15) -0.07148(8) 0.0328(5) Uani 1 1 d .
C48 C 0.2863(3) 0.83324(18) -0.08901(9) 0.0468(7) Uani 1 1 d .
H48A H 0.2109 0.8610 -0.1019 0.070 Uiso 1 1 calc R
H48B H 0.3430 0.8252 -0.1114 0.070 Uiso 1 1 calc R
H48C H 0.3296 0.8638 -0.0649 0.070 Uiso 1 1 calc R
C49 C 0.1794(3) 0.70811(17) -0.10923(8) 0.0418(6) Uani 1 1 d .
H49A H 0.1536 0.6580 -0.0983 0.063 Uiso 1 1 calc R
H49B H 0.2358 0.6998 -0.1317 0.063 Uiso 1 1 calc R
H49C H 0.1048 0.7368 -0.1219 0.063 Uiso 1 1 calc R
C50 C 0.3663(2) 0.71320(16) -0.05050(8) 0.0350(5) Uani 1 1 d .
C51 C 0.4307(3) 0.6568(2) -0.07108(10) 0.0552(9) Uani 1 1 d .
H51 H 0.3993 0.6404 -0.0998 0.066 Uiso 1 1 calc R
C52 C 0.5396(3) 0.6241(3) -0.05046(11) 0.0727(12) Uani 1 1 d .
H52 H 0.5834 0.5866 -0.0654 0.087 Uiso 1 1 calc R
C53 C 0.5859(3) 0.6454(2) -0.00806(10) 0.0568(9) Uani 1 1 d .
H53 H 0.6598 0.6213 0.0060 0.068 Uiso 1 1 calc R
C54 C 0.5245(2) 0.70194(16) 0.01411(8) 0.0353(6) Uani 1 1 d .
C55 C 0.4163(2) 0.73455(15) -0.00845(8) 0.0302(5) Uani 1 1 d .
C56 C 0.2251(2) 0.78954(13) 0.00603(7) 0.0244(4) Uani 1 1 d .
C57 C 0.6696(2) 0.81411(14) 0.06978(8) 0.0302(5) Uani 1 1 d .
C58 C 0.6618(2) 0.86350(16) 0.03363(9) 0.0374(6) Uani 1 1 d .
H58 H 0.6114 0.8495 0.0072 0.045 Uiso 1 1 calc R
C59 C 0.7277(3) 0.93321(17) 0.03620(11) 0.0464(7) Uani 1 1 d .
H59 H 0.7218 0.9668 0.0115 0.056 Uiso 1 1 calc R
C60 C 0.8016(3) 0.95388(16) 0.07433(11) 0.0474(7) Uani 1 1 d .
H60 H 0.8460 1.0016 0.0759 0.057 Uiso 1 1 calc R
C61 C 0.8111(2) 0.90482(16) 0.11052(10) 0.0416(6) Uani 1 1 d .
H61 H 0.8627 0.9188 0.1367 0.050 Uiso 1 1 calc R
C62 C 0.7448(2) 0.83537(14) 0.10830(9) 0.0340(5) Uani 1 1 d .
H62 H 0.7506 0.8022 0.1331 0.041 Uiso 1 1 calc R
C63 C 0.6881(2) 0.65090(13) 0.08818(8) 0.0283(5) Uani 1 1 d .
C64 C 0.8134(2) 0.65408(14) 0.07945(9) 0.0330(5) Uani 1 1 d .
H64 H 0.8429 0.6984 0.0654 0.040 Uiso 1 1 calc R
C65 C 0.8945(2) 0.59314(15) 0.09111(9) 0.0378(6) Uani 1 1 d .
H65 H 0.9793 0.5956 0.0848 0.045 Uiso 1 1 calc R
C66 C 0.8529(3) 0.52873(15) 0.11191(9) 0.0408(6) Uani 1 1 d .
H66 H 0.9094 0.4875 0.1205 0.049 Uiso 1 1 calc R
C67 C 0.7284(3) 0.52447(16) 0.12020(10) 0.0466(7) Uani 1 1 d .
H67 H 0.6991 0.4798 0.1340 0.056 Uiso 1 1 calc R
C68 C 0.6462(2) 0.58556(16) 0.10837(9) 0.0407(6) Uani 1 1 d .
H68 H 0.5611 0.5825 0.1142 0.049 Uiso 1 1 calc R

loop_
_atom_site_aniso_label
_atom_site_aniso_U_11
_atom_site_aniso_U_22
_atom_site_aniso_U_33
_atom_site_aniso_U_23
_atom_site_aniso_U_13
_atom_site_aniso_U_12
Cu1 0.01894(17) 0.02812(19) 0.02573(18) -0.00096(12) 0.00177(12) 0.00029(12)
P1 0.0172(3) 0.0321(3) 0.0286(3) -0.0045(2) 0.0016(2) 0.0010(2)
P2 0.0206(3) 0.0259(3) 0.0220(3) -0.0005(2) 0.0024(2) 0.0016(2)
O1 0.0210(7) 0.0316(8) 0.0260(8) -0.0045(6) 0.0020(6) 0.0001(6)
N1 0.0227(9) 0.0292(10) 0.0321(10) 0.0015(8) 0.0005(7) 0.0009(7)
N2 0.0305(10) 0.0350(11) 0.0292(10) 0.0019(8) 0.0028(8) -0.0019(8)
N3 0.0281(10) 0.0317(10) 0.0269(10) 0.0003(8) -0.0017(8) -0.0018(8)
N4 0.0462(13) 0.0448(13) 0.0357(12) 0.0003(10) -0.0113(10) -0.0112(10)
F1 0.0470(10) 0.0604(11) 0.0710(12) -0.0029(9) 0.0132(9) -0.0002(8)
F2 0.0905(14) 0.0463(10) 0.0612(11) -0.0039(9) 0.0310(10) -0.0045(10)
F3 0.0715(13) 0.0719(13) 0.0667(13) 0.0083(10) 0.0302(10) 0.0117(10)
F4 0.0717(14) 0.0646(13) 0.1167(19) -0.0113(13) -0.0434(13) -0.0023(11)
B1 0.0382(16) 0.0508(19) 0.0473(18) -0.0034(15) 0.0005(14) -0.0060(14)
C1 0.0293(12) 0.0307(12) 0.0459(14) -0.0026(11) -0.0038(10) -0.0012(10)
C2 0.0380(14) 0.0391(14) 0.0495(16) -0.0068(12) -0.0034(12) 0.0014(11)
C3 0.0296(13) 0.0414(15) 0.0601(18) -0.0192(13) -0.0059(12) 0.0060(11)
C4 0.0268(12) 0.0303(13) 0.074(2) -0.0093(13) 0.0035(12) 0.0010(10)
C5 0.0235(11) 0.0310(13) 0.0626(17) -0.0017(12) 0.0025(11) 0.0004(10)
C6 0.0174(10) 0.0286(12) 0.0535(15) 0.0001(11) -0.0001(10) 0.0035(9)
C7 0.0227(11) 0.0285(12) 0.0423(13) 0.0055(10) 0.0002(9) 0.0006(9)
C8 0.0303(12) 0.0385(14) 0.0480(15) 0.0089(12) 0.0054(11) -0.0037(10)
C9 0.0345(13) 0.0440(15) 0.0377(13) 0.0087(11) 0.0104(10) -0.0018(11)
C10 0.0304(12) 0.0345(13) 0.0303(12) 0.0019(10) 0.0014(10) 0.0006(10)
C11 0.0493(15) 0.0420(15) 0.0287(12) 0.0019(11) 0.0060(11) -0.0018(12)
C12 0.0564(17) 0.0453(15) 0.0273(12) -0.0041(11) 0.0017(11) -0.0025(13)
C13 0.0416(14) 0.0372(14) 0.0331(13) -0.0029(11) -0.0049(11) -0.0027(11)
C14 0.0330(12) 0.0335(12) 0.0286(12) -0.0006(10) -0.0020(9) -0.0035(10)
C15 0.0442(15) 0.0439(15) 0.0310(13) -0.0069(11) -0.0009(11) -0.0007(12)
C16 0.0473(16) 0.0479(16) 0.0371(14) -0.0106(12) 0.0011(12) -0.0068(13)
C17 0.0437(15) 0.0564(18) 0.0419(15) -0.0123(13) -0.0029(12) 0.0063(13)
C18 0.0535(18) 0.0445(17) 0.0615(19) -0.0037(14) -0.0052(15) 0.0061(14)
C19 0.0526(17) 0.0402(15) 0.0590(18) -0.0020(14) -0.0049(14) 0.0015(13)
C20 0.0453(15) 0.0429(15) 0.0372(14) -0.0030(12) -0.0013(11) -0.0011(12)
C21 0.0439(15) 0.0420(15) 0.0433(15) 0.0025(12) -0.0009(12) -0.0027(12)
C22 0.0522(18) 0.060(2) 0.0519(18) 0.0148(15) 0.0015(14) -0.0012(15)
C23 0.0478(16) 0.0383(15) 0.0562(18) -0.0018(13) -0.0086(13) -0.0049(12)
C24 0.0380(13) 0.0429(15) 0.0321(13) -0.0020(11) 0.0033(10) -0.0010(11)
C25 0.0398(14) 0.0422(15) 0.0359(13) -0.0047(11) 0.0044(11) -0.0032(11)
C26 0.0404(14) 0.0481(16) 0.0351(13) -0.0050(12) 0.0057(11) 0.0067(12)
C27 0.0532(16) 0.0378(14) 0.0316(13) -0.0059(11) 0.0032(11) 0.0056(12)
C28 0.0464(15) 0.0376(14) 0.0289(12) -0.0085(10) 0.0038(11) -0.0088(11)
C29 0.0404(13) 0.0401(14) 0.0250(11) -0.0040(10) 0.0005(10) -0.0004(11)
C30 0.0354(13) 0.0418(14) 0.0299(12) -0.0035(10) 0.0055(10) 0.0012(11)
C31 0.0532(17) 0.0593(18) 0.0318(13) -0.0068(13) 0.0156(12) 0.0071(14)
C32 0.0486(16) 0.064(2) 0.0402(15) 0.0089(14) 0.0226(13) 0.0086(14)
C33 0.0296(13) 0.0478(16) 0.0475(16) 0.0092(12) 0.0142(11) 0.0030(11)
C34 0.0233(11) 0.0377(13) 0.0330(12) 0.0016(10) 0.0048(9) 0.0054(9)
C35 0.0227(10) 0.0348(12) 0.0238(11) 0.0014(9) 0.0026(8) 0.0056(9)
C36 0.0349(12) 0.0288(12) 0.0247(11) -0.0006(9) 0.0055(9) 0.0007(10)
C37 0.0420(14) 0.0350(13) 0.0376(13) 0.0023(11) 0.0043(11) 0.0066(11)
C38 0.0676(19) 0.0325(14) 0.0396(14) 0.0042(11) 0.0090(13) 0.0124(13)
C39 0.079(2) 0.0301(14) 0.0442(16) 0.0001(12) 0.0176(15) -0.0086(14)
C40 0.0586(18) 0.0371(15) 0.0573(18) -0.0046(13) 0.0205(14) -0.0141(13)
C41 0.0393(14) 0.0328(13) 0.0406(14) -0.0034(11) 0.0115(11) -0.0041(10)
C42 0.0240(10) 0.0248(11) 0.0257(11) 0.0004(9) 0.0007(8) 0.0035(8)
C43 0.0250(11) 0.0354(13) 0.0312(12) 0.0015(10) 0.0040(9) 0.0070(9)
C44 0.0214(11) 0.0424(14) 0.0343(13) 0.0016(10) -0.0030(9) 0.0044(10)
C45 0.0290(12) 0.0329(12) 0.0289(12) -0.0008(10) -0.0051(9) 0.0035(9)
C46 0.0281(11) 0.0258(11) 0.0261(11) -0.0010(9) 0.0006(9) 0.0028(9)
C47 0.0328(12) 0.0402(14) 0.0249(12) -0.0054(10) 0.0014(10) 0.0023(10)
C48 0.0582(18) 0.0524(17) 0.0309(13) 0.0035(12) 0.0097(12) -0.0068(14)
C49 0.0376(14) 0.0536(17) 0.0319(13) -0.0127(12) -0.0063(11) 0.0087(12)
C50 0.0254(12) 0.0501(15) 0.0293(12) -0.0082(11) 0.0020(9) 0.0021(11)
C51 0.0402(15) 0.087(2) 0.0365(15) -0.0273(15) -0.0034(12) 0.0201(15)
C52 0.0485(18) 0.116(3) 0.0504(18) -0.045(2) -0.0093(14) 0.043(2)
C53 0.0343(14) 0.091(2) 0.0428(16) -0.0238(16) -0.0057(12) 0.0270(15)
C54 0.0224(11) 0.0526(15) 0.0310(12) -0.0106(11) 0.0036(9) 0.0037(10)
C55 0.0229(11) 0.0394(13) 0.0289(12) -0.0068(10) 0.0063(9) 0.0020(9)
C56 0.0211(10) 0.0249(11) 0.0266(11) 0.0010(9) 0.0003(8) 0.0023(8)
C57 0.0195(10) 0.0328(12) 0.0391(13) -0.0027(10) 0.0066(9) 0.0039(9)
C58 0.0297(12) 0.0416(14) 0.0424(14) 0.0022(11) 0.0108(10) 0.0054(10)
C59 0.0427(15) 0.0389(15) 0.0618(18) 0.0101(13) 0.0228(14) 0.0072(12)
C60 0.0344(14) 0.0326(14) 0.079(2) -0.0044(14) 0.0201(14) -0.0010(11)
C61 0.0262(12) 0.0357(14) 0.0631(18) -0.0112(13) 0.0060(11) 0.0000(10)
C62 0.0244(11) 0.0324(13) 0.0451(14) -0.0022(11) 0.0035(10) 0.0023(9)
C63 0.0234(11) 0.0283(11) 0.0325(12) -0.0060(9) 0.0005(9) -0.0005(9)
C64 0.0206(11) 0.0299(12) 0.0479(14) 0.0012(10) 0.0017(10) 0.0002(9)
C65 0.0206(11) 0.0348(13) 0.0563(16) -0.0066(12) -0.0019(10) 0.0001(9)
C66 0.0403(14) 0.0306(13) 0.0497(15) -0.0021(11) -0.0017(12) 0.0079(11)
C67 0.0536(17) 0.0327(14) 0.0562(17) 0.0068(12) 0.0187(14) 0.0062(12)
C68 0.0346(13) 0.0374(14) 0.0527(16) 0.0013(12) 0.0161(12) 0.0019(11)

loop_
_atom_type_symbol
_atom_type_description
_atom_type_scat_dispersion_real
_atom_type_scat_dispersion_imag
_atom_type_scat_source
C C 0.0181 0.0091 'International Tables Vol C Tables 4.2.6.8 and 6.1.1.4'
H H 0.0000 0.0000 'International Tables Vol C Tables 4.2.6.8 and 6.1.1.4'
B B 0.0090 0.0039 'International Tables Vol C Tables 4.2.6.8 and 6.1.1.4'
N N 0.0311 0.0180 'International Tables Vol C Tables 4.2.6.8 and 6.1.1.4'
O O 0.0492 0.0322 'International Tables Vol C Tables 4.2.6.8 and 6.1.1.4'
F F 0.0727 0.0534 'International Tables Vol C Tables 4.2.6.8 and 6.1.1.4'
P P 0.2955 0.4335 'International Tables Vol C Tables 4.2.6.8 and 6.1.1.4'
Cu Cu -1.9646 0.5888 'International Tables Vol C Tables 4.2.6.8 and 6.1.1.4'

loop_
_geom_angle_atom_site_label_1
_geom_angle_atom_site_label_2
_geom_angle_atom_site_label_3
_geom_angle
N1 Cu1 N3 78.31(8)
N1 Cu1 P1 124.46(6)
N3 Cu1 P1 119.67(6)
N1 Cu1 P2 103.35(5)
N3 Cu1 P2 99.50(6)
P1 Cu1 P2 121.64(2)
C63 P1 C57 103.86(10)
C63 P1 C54 102.03(11)
C57 P1 C54 105.40(12)
C63 P1 Cu1 117.67(8)
C57 P1 Cu1 108.52(8)
C54 P1 Cu1 117.89(8)
C36 P2 C35 104.66(11)
C36 P2 C42 103.04(10)
C35 P2 C42 105.43(10)
C36 P2 Cu1 117.57(8)
C35 P2 Cu1 107.31(7)
C42 P2 Cu1 117.55(7)
C55 O1 C56 114.66(17)
C7 N1 N2 105.51(19)
C7 N1 Cu1 141.50(17)
N2 N1 Cu1 111.56(14)
C9 N2 N1 111.3(2)
C9 N2 C10 129.0(2)
N1 N2 C10 119.70(19)
C10 N3 C14 116.8(2)
C10 N3 Cu1 114.17(16)
C14 N3 Cu1 128.43(16)
C15 N4 C29 121.4(2)
C15 N4 C13 117.8(2)
C29 N4 C13 120.1(2)
F4 B1 F3 111.4(3)
F4 B1 F2 112.2(3)
F3 B1 F2 108.7(3)
F4 B1 F1 107.0(3)
F3 B1 F1 109.1(3)
F2 B1 F1 108.4(3)
C2 C1 C6 121.2(2)
C1 C2 C3 119.1(3)
C4 C3 C2 120.0(3)
C3 C4 C5 121.1(3)
C4 C5 C6 120.0(3)
C1 C6 C5 118.6(3)
C1 C6 C7 121.7(2)
C5 C6 C7 119.6(2)
N1 C7 C8 109.8(2)
N1 C7 C6 121.9(2)
C8 C7 C6 128.3(2)
C9 C8 C7 106.5(2)
C8 C9 N2 106.9(2)
N3 C10 C11 124.2(2)
N3 C10 N2 114.5(2)
C11 C10 N2 121.2(2)
C12 C11 C10 117.9(2)
C11 C12 C13 119.4(2)
C12 C13 C14 118.7(2)
C12 C13 N4 122.2(2)
C14 C13 N4 119.0(2)
N3 C14 C13 122.9(2)
N4 C15 C20 121.1(2)
N4 C15 C16 120.0(3)
C20 C15 C16 118.9(3)
C17 C16 C15 121.5(3)
C16 C17 C18 120.3(3)
C17 C18 C19 118.4(3)
C20 C19 C18 122.7(3)
C19 C20 C15 118.1(3)
C19 C20 C21 119.2(3)
C15 C20 C21 122.7(3)
C20 C21 C24 111.2(2)
C20 C21 C22 109.7(2)
C24 C21 C22 108.7(2)
C20 C21 C23 107.7(2)
C24 C21 C23 109.4(2)
C22 C21 C23 110.1(3)
C25 C24 C29 117.8(3)
C25 C24 C21 119.2(2)
C29 C24 C21 122.9(2)
C26 C25 C24 123.6(3)
C25 C26 C27 117.7(3)
C28 C27 C26 120.6(3)
C27 C28 C29 121.1(2)
C24 C29 N4 120.3(2)
C24 C29 C28 119.1(2)
N4 C29 C28 120.6(2)
C35 C30 C31 120.1(3)
C32 C31 C30 120.1(3)
C33 C32 C31 120.1(2)
C32 C33 C34 120.2(3)
C33 C34 C35 120.6(2)
C30 C35 C34 119.0(2)
C30 C35 P2 121.17(19)
C34 C35 P2 118.82(18)
C41 C36 C37 119.0(2)
C41 C36 P2 118.86(19)
C37 C36 P2 122.12(19)
C38 C37 C36 120.1(3)
C39 C38 C37 120.4(3)
C40 C39 C38 120.0(3)
C39 C40 C41 120.1(3)
C36 C41 C40 120.4(3)
C56 C42 C43 117.4(2)
C56 C42 P2 116.71(16)
C43 C42 P2 125.85(17)
C44 C43 C42 120.1(2)
C45 C44 C43 120.8(2)
C44 C45 C46 120.8(2)
C45 C46 C56 117.0(2)
C45 C46 C47 125.3(2)
C56 C46 C47 117.6(2)
C50 C47 C49 112.1(2)
C50 C47 C46 106.94(19)
C49 C47 C46 112.0(2)
C50 C47 C48 108.7(2)
C49 C47 C48 108.8(2)
C46 C47 C48 108.2(2)
C55 C50 C51 117.0(2)
C55 C50 C47 118.5(2)
C51 C50 C47 124.5(2)
C52 C51 C50 121.0(3)
C51 C52 C53 120.8(3)
C52 C53 C54 120.4(3)
C55 C54 C53 116.7(2)
C55 C54 P1 120.62(18)
C53 C54 P1 122.4(2)
C50 C55 O1 119.3(2)
C50 C55 C54 124.1(2)
O1 C55 C54 116.7(2)
C46 C56 C42 123.8(2)
C46 C56 O1 119.85(19)
C42 C56 O1 116.32(19)
C58 C57 C62 119.2(2)
C58 C57 P1 123.03(19)
C62 C57 P1 117.49(19)
C59 C58 C57 120.1(3)
C60 C59 C58 120.4(3)
C59 C60 C61 120.1(3)
C62 C61 C60 119.8(3)
C61 C62 C57 120.4(3)
C68 C63 C64 119.1(2)
C68 C63 P1 117.95(18)
C64 C63 P1 122.91(19)
C65 C64 C63 120.4(2)
C66 C65 C64 120.3(2)
C65 C66 C67 119.8(2)
C66 C67 C68 120.1(3)
C63 C68 C67 120.4(2)

loop_
_geom_bond_atom_site_label_1
_geom_bond_atom_site_label_2
_geom_bond_distance
Cu1 N1 2.0752(19)
Cu1 N3 2.1161(19)
Cu1 P1 2.2290(6)
Cu1 P2 2.2942(6)
P1 C63 1.826(2)
P1 C57 1.827(2)
P1 C54 1.828(2)
P2 C36 1.819(2)
P2 C35 1.821(2)
P2 C42 1.825(2)
O1 C55 1.391(3)
O1 C56 1.394(3)
N1 C7 1.336(3)
N1 N2 1.373(3)
N2 C9 1.365(3)
N2 C10 1.409(3)
N3 C10 1.341(3)
N3 C14 1.344(3)
N4 C15 1.394(4)
N4 C29 1.420(3)
N4 C13 1.424(3)
F1 B1 1.405(4)
F2 B1 1.381(4)
F3 B1 1.372(4)
F4 B1 1.359(4)
C1 C2 1.389(4)
C1 C6 1.392(4)
C2 C3 1.400(4)
C3 C4 1.367(4)
C4 C5 1.386(4)
C5 C6 1.401(4)
C6 C7 1.472(4)
C7 C8 1.423(4)
C8 C9 1.354(4)
C10 C11 1.386(4)
C11 C12 1.378(4)
C12 C13 1.382(4)
C13 C14 1.391(3)
C15 C20 1.398(4)
C15 C16 1.415(4)
C16 C17 1.355(4)
C17 C18 1.387(5)
C18 C19 1.391(4)
C19 C20 1.385(4)
C20 C21 1.531(4)
C21 C24 1.531(4)
C21 C22 1.537(4)
C21 C23 1.545(4)
C24 C25 1.395(4)
C24 C29 1.396(4)
C25 C26 1.381(4)
C26 C27 1.407(4)
C27 C28 1.360(4)
C28 C29 1.426(4)
C30 C35 1.394(3)
C30 C31 1.399(4)
C31 C32 1.382(5)
C32 C33 1.379(4)
C33 C34 1.389(4)
C34 C35 1.395(3)
C36 C41 1.386(4)
C36 C37 1.395(3)
C37 C38 1.385(4)
C38 C39 1.382(5)
C39 C40 1.373(5)
C40 C41 1.394(4)
C42 C56 1.392(3)
C42 C43 1.396(3)
C43 C44 1.388(3)
C44 C45 1.388(3)
C45 C46 1.390(3)
C46 C56 1.392(3)
C46 C47 1.526(3)
C47 C50 1.525(3)
C47 C49 1.524(3)
C47 C48 1.536(4)
C50 C55 1.388(3)
C50 C51 1.388(4)
C51 C52 1.378(4)
C52 C53 1.387(4)
C53 C54 1.398(4)
C54 C55 1.395(3)
C57 C58 1.395(4)
C57 C62 1.398(4)
C58 C59 1.392(4)
C59 C60 1.380(5)
C60 C61 1.392(4)
C61 C62 1.390(4)
C63 C68 1.387(4)
C63 C64 1.398(3)
C64 C65 1.384(3)
C65 C66 1.382(4)
C66 C67 1.387(4)
C67 C68 1.393(4)
